data_7125131
loop_
_publ_author_name
'Schuhknecht, Danny'
'Ritter, Florian'
'Tauchert, Michael E.'

_publ_section_title
;
 Isolation and properties of a palladium PBP pincer complex featuring an
 ambiphilic boryl site.
;
_journal_issue 79
_journal_name_full 'Chemical communications (Cambridge, England)'
_journal_page_first 11823
_journal_page_last 11826
_journal_paper_doi 10.1039/c6cc07079e
_journal_volume 52
_journal_year 2016
_chemical_formula_moiety 'C48 H37 B I N O2 P2 Pd, 3(C6 H6)'
_chemical_formula_sum 'C66 H55 B I N O2 P2 Pd'
_chemical_formula_weight 1200.16
_space_group_crystal_system monoclinic
_space_group_IT_number 14
_space_group_name_Hall '-P 2ybc'
_space_group_name_H-M_alt 'P 1 21/c 1'
_atom_sites_solution_hydrogens geom
_atom_sites_solution_primary direct
_audit_creation_date 2016-03-07
_audit_creation_method
;
Olex2 1.2
(compiled Feb 16 2016 13:09:46 for OlexSys, GUI svn.r5155)
;
_audit_update_record
;
2016-03-27 deposited with the CCDC.
2016-09-06 downloaded from the CCDC.
;
_cell_angle_alpha 90
_cell_angle_beta 109.077(4)
_cell_angle_gamma 90
_cell_formula_units_Z 4
_cell_length_a 15.188(3)
_cell_length_b 20.733(4)
_cell_length_c 18.380(4)
_cell_measurement_reflns_used 2904
_cell_measurement_temperature 100.15
_cell_measurement_theta_max 21.15
_cell_measurement_theta_min 2.29
_cell_volume 5469.9(19)
_computing_cell_refinement 'SAINT v8.34A (Bruker, 2013)'
_computing_data_reduction 'SAINT v8.34A (Bruker, 2013)'
_computing_molecular_graphics 'Olex2 (Dolomanov et al., 2009)'
_computing_publication_material 'Olex2 (Dolomanov et al., 2009)'
_computing_structure_refinement 'ShelXL (Sheldrick, 2015)'
_computing_structure_solution 'ShelXS (Sheldrick, 2008)'
_diffrn_ambient_temperature 100.15
_diffrn_measured_fraction_theta_full 1.000
_diffrn_measured_fraction_theta_max 0.991
_diffrn_measurement_device_type 'Bruker APEX CCD'
_diffrn_measurement_method '\w scans'
_diffrn_radiation_monochromator 'multilayer optics'
_diffrn_radiation_type MoK\a
_diffrn_radiation_wavelength 0.71073
_diffrn_reflns_av_R_equivalents 0.1144
_diffrn_reflns_av_unetI/netI 0.0975
_diffrn_reflns_Laue_measured_fraction_full 1.000
_diffrn_reflns_Laue_measured_fraction_max 0.991
_diffrn_reflns_limit_h_max 18
_diffrn_reflns_limit_h_min -19
_diffrn_reflns_limit_k_max 25
_diffrn_reflns_limit_k_min -25
_diffrn_reflns_limit_l_max 23
_diffrn_reflns_limit_l_min -21
_diffrn_reflns_number 49698
_diffrn_reflns_point_group_measured_fraction_full 1.000
_diffrn_reflns_point_group_measured_fraction_max 0.991
_diffrn_reflns_theta_full 25.242
_diffrn_reflns_theta_max 26.536
_diffrn_reflns_theta_min 1.529
_diffrn_source_current 600.0
_diffrn_source_power 30.0
_diffrn_source_voltage 50.0
_diffrn_standards_number 0
_exptl_absorpt_coefficient_mu 1.009
_exptl_absorpt_correction_T_max 0.7454
_exptl_absorpt_correction_T_min 0.5546
_exptl_absorpt_correction_type multi-scan
_exptl_absorpt_process_details
;
SADABS-2008/1 (Bruker,2008) was used for absorption correction.
wR2(int) was 0.1965 before and 0.0914 after correction.
The Ratio of minimum to maximum transmission is 0.7440.
The \l/2 correction factor is 0.0015.
;
_exptl_crystal_colour 'clear light yellow'
_exptl_crystal_colour_lustre clear
_exptl_crystal_colour_modifier light
_exptl_crystal_colour_primary yellow
_exptl_crystal_density_diffrn 1.457
_exptl_crystal_description plate
_exptl_crystal_F_000 2432
_exptl_crystal_size_max 0.28
_exptl_crystal_size_mid 0.18
_exptl_crystal_size_min 0.11
_refine_diff_density_max 0.795
_refine_diff_density_min -1.333
_refine_diff_density_rms 0.125
_refine_ls_extinction_coef 0.00085(10)
_refine_ls_extinction_expression Fc^*^=kFc[1+0.001xFc^2^\l^3^/sin(2\q)]^-1/4^
_refine_ls_extinction_method 'SHELXL-2014/7 (Sheldrick 2014'
_refine_ls_goodness_of_fit_ref 1.013
_refine_ls_hydrogen_treatment constr
_refine_ls_matrix_type full
_refine_ls_number_parameters 668
_refine_ls_number_reflns 11278
_refine_ls_number_restraints 0
_refine_ls_restrained_S_all 1.013
_refine_ls_R_factor_all 0.0720
_refine_ls_R_factor_gt 0.0454
_refine_ls_shift/su_max 0.002
_refine_ls_shift/su_mean 0.000
_refine_ls_structure_factor_coef Fsqd
_refine_ls_weighting_details 'w=1/[\s^2^(Fo^2^)+(0.0250P)^2^] where P=(Fo^2^+2Fc^2^)/3'
_refine_ls_weighting_scheme calc
_refine_ls_wR_factor_gt 0.0969
_refine_ls_wR_factor_ref 0.1079
_reflns_Friedel_coverage 0.000
_reflns_number_gt 8219
_reflns_number_total 11278
_reflns_threshold_expression 'I > 2\s(I)'
_cod_data_source_file c6cc07079e2.cif
_cod_data_source_block n16_a48sad
_cod_original_cell_volume 5469.8(19)
_cod_database_code 7125131
_shelx_space_group_comment
;
The symmetry employed for this shelxl refinement is uniquely defined
by the following loop, which should always be used as a source of
symmetry information in preference to the above space-group names.
They are only intended as comments.
;
_shelx_estimated_absorpt_t_max 0.897
_shelx_estimated_absorpt_t_min 0.765
_olex2_refinement_description
;
1. Fixed Uiso
 At 1.2 times of:
  All C(H) groups
2.a Aromatic/amide H refined with riding coordinates:
 C11(H11), C12(H12), C13(H13), C14(H14), C21(H21), C22(H22), C23(H23),
 C24(H24), C25(H25), C31(H31), C32(H32), C33(H33), C34(H34), C41(H41), C42(H42),
  C43(H43), C44(H44), C45(H45), C51(H51), C52(H52), C53(H53), C54(H54),
 C55(H55), C61(H61), C62(H62), C63(H63), C64(H64), C65(H65), C71(H71), C72(H72),
  C73(H73), C74(H74), C75(H75), C81(H81), C82(H82), C84(H84), C85(H85),
 C100(H100), C101(H101), C102(H102), C103(H103), C104(H104), C105(H105),
 C90(H90), C91(H91), C92(H92), C93(H93), C94(H94), C95(H95), C110(H110),
 C111(H111), C112(H112), C113(H113), C114(H114), C115(H115)
;
_shelx_shelxl_version_number 2014/7
_olex2_submission_special_instructions 'No special instructions were received'

loop_
_space_group_symop_operation_xyz
'x, y, z'
'-x, y+1/2, -z+1/2'
'-x, -y, -z'
'x, -y-1/2, z-1/2'

loop_
_atom_site_label
_atom_site_type_symbol
_atom_site_fract_x
_atom_site_fract_y
_atom_site_fract_z
_atom_site_U_iso_or_equiv
_atom_site_adp_type
_atom_site_occupancy
_atom_site_site_symmetry_order
_atom_site_calc_flag
_atom_site_refinement_flags_posn
I1 I 0.29174(2) 0.72902(2) 0.64337(2) 0.01864(9) Uani 1 1 d .
Pd1 Pd 0.34552(2) 0.82383(2) 0.74679(2) 0.01412(9) Uani 1 1 d .
P1 P 0.19259(7) 0.87020(5) 0.69982(6) 0.0150(2) Uani 1 1 d .
P2 P 0.40965(7) 0.89472(5) 0.84401(6) 0.0151(2) Uani 1 1 d .
O1 O 0.7688(2) 0.73178(17) 0.7184(2) 0.0437(9) Uani 1 1 d .
O2 O 0.7941(2) 0.69740(17) 0.8344(2) 0.0385(9) Uani 1 1 d .
N1 N 0.7450(3) 0.72401(18) 0.7755(2) 0.0279(9) Uani 1 1 d .
C10 C 0.1167(3) 0.81046(18) 0.7209(2) 0.0161(9) Uani 1 1 d .
C11 C 0.0230(3) 0.80073(19) 0.6771(2) 0.0200(9) Uani 1 1 d .
H11 H -0.0038 0.8252 0.6315 0.024 Uiso 1 1 calc R
C12 C -0.0311(3) 0.7560(2) 0.6991(2) 0.0214(10) Uani 1 1 d .
H12 H -0.0947 0.7502 0.6693 0.026 Uiso 1 1 calc R
C13 C 0.0085(3) 0.7199(2) 0.7649(2) 0.0223(10) Uani 1 1 d .
H13 H -0.0280 0.6892 0.7807 0.027 Uiso 1 1 calc R
C14 C 0.1011(3) 0.72864(18) 0.8078(2) 0.0196(9) Uani 1 1 d .
H14 H 0.1273 0.7030 0.8525 0.024 Uiso 1 1 calc R
C15 C 0.1579(3) 0.77391(18) 0.7879(2) 0.0167(9) Uani 1 1 d .
C20 C 0.3210(3) 0.72569(19) 0.8834(2) 0.0186(9) Uani 1 1 d .
C21 C 0.3126(3) 0.66823(18) 0.8405(2) 0.0188(9) Uani 1 1 d .
H21 H 0.2707 0.6669 0.7892 0.023 Uiso 1 1 calc R
C22 C 0.3644(3) 0.61344(19) 0.8715(3) 0.0218(10) Uani 1 1 d .
H22 H 0.3585 0.5756 0.8411 0.026 Uiso 1 1 calc R
C23 C 0.4243(3) 0.6143(2) 0.9465(3) 0.0263(10) Uani 1 1 d .
H23 H 0.4596 0.5770 0.9679 0.032 Uiso 1 1 calc R
C24 C 0.4326(3) 0.6695(2) 0.9903(2) 0.0246(10) Uani 1 1 d .
H24 H 0.4740 0.6699 1.0418 0.030 Uiso 1 1 calc R
C25 C 0.3810(3) 0.72460(19) 0.9596(2) 0.0203(9) Uani 1 1 d .
H25 H 0.3868 0.7619 0.9909 0.024 Uiso 1 1 calc R
C30 C 0.3280(3) 0.90466(18) 0.8968(2) 0.0145(8) Uani 1 1 d .
C31 C 0.3255(3) 0.96104(19) 0.9384(2) 0.0188(9) Uani 1 1 d .
H31 H 0.3625 0.9972 0.9353 0.023 Uiso 1 1 calc R
C32 C 0.2689(3) 0.9636(2) 0.9841(2) 0.0216(10) Uani 1 1 d .
H32 H 0.2662 1.0018 1.0118 0.026 Uiso 1 1 calc R
C33 C 0.2158(3) 0.9100(2) 0.9893(2) 0.0217(10) Uani 1 1 d .
H33 H 0.1793 0.9109 1.0225 0.026 Uiso 1 1 calc R
C34 C 0.2162(3) 0.8557(2) 0.9462(2) 0.0193(9) Uani 1 1 d .
H34 H 0.1779 0.8202 0.9489 0.023 Uiso 1 1 calc R
C35 C 0.2718(3) 0.85124(18) 0.8981(2) 0.0151(9) Uani 1 1 d .
C40 C 0.5193(3) 0.87629(18) 0.9200(2) 0.0169(9) Uani 1 1 d .
C41 C 0.5230(3) 0.86143(19) 0.9950(2) 0.0217(10) Uani 1 1 d .
H41 H 0.4671 0.8600 1.0075 0.026 Uiso 1 1 calc R
C42 C 0.6079(3) 0.8487(2) 1.0517(3) 0.0272(11) Uani 1 1 d .
H42 H 0.6094 0.8390 1.1026 0.033 Uiso 1 1 calc R
C43 C 0.6901(3) 0.8501(2) 1.0345(3) 0.0289(11) Uani 1 1 d .
H43 H 0.7479 0.8411 1.0732 0.035 Uiso 1 1 calc R
C44 C 0.6870(3) 0.8649(2) 0.9601(3) 0.0262(11) Uani 1 1 d .
H44 H 0.7431 0.8664 0.9479 0.031 Uiso 1 1 calc R
C45 C 0.6030(3) 0.87726(19) 0.9037(3) 0.0213(9) Uani 1 1 d .
H45 H 0.6020 0.8866 0.8529 0.026 Uiso 1 1 calc R
C50 C 0.4393(3) 0.97156(18) 0.8095(2) 0.0185(9) Uani 1 1 d .
C51 C 0.4929(3) 1.01757(19) 0.8605(3) 0.0203(9) Uani 1 1 d .
H51 H 0.5101 1.0104 0.9144 0.024 Uiso 1 1 calc R
C52 C 0.5211(3) 1.07368(19) 0.8331(3) 0.0229(10) Uani 1 1 d .
H52 H 0.5569 1.1051 0.8681 0.027 Uiso 1 1 calc R
C53 C 0.4969(3) 1.0834(2) 0.7548(3) 0.0267(11) Uani 1 1 d .
H53 H 0.5169 1.1215 0.7360 0.032 Uiso 1 1 calc R
C54 C 0.4440(3) 1.0386(2) 0.7030(3) 0.0285(11) Uani 1 1 d .
H54 H 0.4270 1.0461 0.6492 0.034 Uiso 1 1 calc R
C55 C 0.4158(3) 0.9824(2) 0.7304(3) 0.0221(10) Uani 1 1 d .
H55 H 0.3804 0.9511 0.6951 0.026 Uiso 1 1 calc R
C60 C 0.1587(3) 0.94479(19) 0.7370(2) 0.0177(9) Uani 1 1 d .
C61 C 0.1080(3) 0.94340(19) 0.7883(2) 0.0200(9) Uani 1 1 d .
H61 H 0.0872 0.9034 0.8019 0.024 Uiso 1 1 calc R
C62 C 0.0880(3) 1.0006(2) 0.8192(3) 0.0256(10) Uani 1 1 d .
H62 H 0.0543 0.9994 0.8545 0.031 Uiso 1 1 calc R
C63 C 0.1166(3) 1.0588(2) 0.7992(3) 0.0320(12) Uani 1 1 d .
H63 H 0.1033 1.0976 0.8211 0.038 Uiso 1 1 calc R
C64 C 0.1651(3) 1.0611(2) 0.7469(3) 0.0322(12) Uani 1 1 d .
H64 H 0.1833 1.1014 0.7319 0.039 Uiso 1 1 calc R
C65 C 0.1868(3) 1.0042(2) 0.7164(3) 0.0250(10) Uani 1 1 d .
H65 H 0.2209 1.0058 0.6813 0.030 Uiso 1 1 calc R
C70 C 0.1543(3) 0.88828(18) 0.5962(2) 0.0173(9) Uani 1 1 d .
C71 C 0.0650(3) 0.91307(18) 0.5583(2) 0.0187(9) Uani 1 1 d .
H71 H 0.0241 0.9221 0.5865 0.022 Uiso 1 1 calc R
C72 C 0.0363(3) 0.92440(19) 0.4794(2) 0.0225(10) Uani 1 1 d .
H72 H -0.0248 0.9400 0.4537 0.027 Uiso 1 1 calc R
C73 C 0.0967(3) 0.91293(19) 0.4381(2) 0.0227(10) Uani 1 1 d .
H73 H 0.0764 0.9197 0.3841 0.027 Uiso 1 1 calc R
C74 C 0.1861(3) 0.89176(19) 0.4757(2) 0.0226(10) Uani 1 1 d .
H74 H 0.2283 0.8859 0.4478 0.027 Uiso 1 1 calc R
C75 C 0.2145(3) 0.87889(18) 0.5541(2) 0.0187(9) Uani 1 1 d .
H75 H 0.2758 0.8635 0.5794 0.022 Uiso 1 1 calc R
C80 C 0.4765(3) 0.78794(18) 0.7663(2) 0.0186(9) Uani 1 1 d .
C81 C 0.5185(3) 0.8098(2) 0.7132(2) 0.0220(10) Uani 1 1 d .
H81 H 0.4860 0.8397 0.6746 0.026 Uiso 1 1 calc R
C82 C 0.6056(3) 0.7890(2) 0.7156(3) 0.0257(10) Uani 1 1 d .
H82 H 0.6331 0.8038 0.6791 0.031 Uiso 1 1 calc R
C83 C 0.6520(3) 0.7458(2) 0.7729(3) 0.0212(10) Uani 1 1 d .
C84 C 0.6143(3) 0.72441(19) 0.8276(2) 0.0196(9) Uani 1 1 d .
H84 H 0.6484 0.6962 0.8677 0.024 Uiso 1 1 calc R
C85 C 0.5255(3) 0.74504(19) 0.8226(2) 0.0182(9) Uani 1 1 d .
H85 H 0.4979 0.7294 0.8587 0.022 Uiso 1 1 calc R
B1 B 0.2590(3) 0.7858(2) 0.8492(3) 0.0165(10) Uani 1 1 d .
C100 C 0.9321(4) 0.9015(3) 0.9274(3) 0.0439(14) Uani 1 1 d .
H100 H 0.9046 0.9377 0.8965 0.053 Uiso 1 1 calc R
C101 C 0.9669(4) 0.9072(3) 1.0064(4) 0.0570(18) Uani 1 1 d .
H101 H 0.9639 0.9473 1.0304 0.068 Uiso 1 1 calc R
C102 C 1.0063(5) 0.8537(4) 1.0507(3) 0.066(2) Uani 1 1 d .
H102 H 1.0292 0.8572 1.1052 0.079 Uiso 1 1 calc R
C103 C 1.0126(4) 0.7957(3) 1.0161(3) 0.0501(16) Uani 1 1 d .
H103 H 1.0416 0.7597 1.0464 0.060 Uiso 1 1 calc R
C104 C 0.9768(4) 0.7908(3) 0.9381(3) 0.0413(13) Uani 1 1 d .
H104 H 0.9791 0.7505 0.9140 0.050 Uiso 1 1 calc R
C105 C 0.9375(4) 0.8431(3) 0.8938(3) 0.0424(14) Uani 1 1 d .
H105 H 0.9138 0.8390 0.8393 0.051 Uiso 1 1 calc R
C90 C -0.1472(3) 0.9847(2) 0.7252(3) 0.0351(12) Uani 1 1 d .
H90 H -0.1041 0.9792 0.6981 0.042 Uiso 1 1 calc R
C91 C -0.1494(3) 1.0419(2) 0.7636(3) 0.0332(12) Uani 1 1 d .
H91 H -0.1082 1.0761 0.7623 0.040 Uiso 1 1 calc R
C92 C -0.2118(4) 1.0493(2) 0.8038(3) 0.0379(13) Uani 1 1 d .
H92 H -0.2132 1.0883 0.8306 0.045 Uiso 1 1 calc R
C93 C -0.2720(4) 0.9992(3) 0.8044(3) 0.0417(14) Uani 1 1 d .
H93 H -0.3154 1.0039 0.8313 0.050 Uiso 1 1 calc R
C94 C -0.2689(4) 0.9432(3) 0.7665(3) 0.0446(14) Uani 1 1 d .
H94 H -0.3098 0.9088 0.7678 0.054 Uiso 1 1 calc R
C95 C -0.2077(4) 0.9359(2) 0.7267(3) 0.0410(13) Uani 1 1 d .
H95 H -0.2071 0.8968 0.6998 0.049 Uiso 1 1 calc R
C110 C 0.1811(3) 1.1342(2) 0.5066(3) 0.0388(13) Uani 1 1 d .
H110 H 0.1295 1.1437 0.5232 0.047 Uiso 1 1 calc R
C111 C 0.2286(4) 1.1837(2) 0.4854(3) 0.0359(12) Uani 1 1 d .
H111 H 0.2098 1.2271 0.4880 0.043 Uiso 1 1 calc R
C112 C 0.3026(4) 1.1708(2) 0.4608(3) 0.0378(13) Uani 1 1 d .
H112 H 0.3346 1.2050 0.4457 0.045 Uiso 1 1 calc R
C113 C 0.3305(4) 1.1070(3) 0.4580(3) 0.0394(13) Uani 1 1 d .
H113 H 0.3826 1.0977 0.4419 0.047 Uiso 1 1 calc R
C114 C 0.2826(3) 1.0571(2) 0.4784(3) 0.0355(12) Uani 1 1 d .
H114 H 0.3006 1.0136 0.4752 0.043 Uiso 1 1 calc R
C115 C 0.2081(3) 1.0713(2) 0.5038(3) 0.0370(13) Uani 1 1 d .
H115 H 0.1759 1.0375 0.5192 0.044 Uiso 1 1 calc R

loop_
_atom_site_aniso_label
_atom_site_aniso_U_11
_atom_site_aniso_U_22
_atom_site_aniso_U_33
_atom_site_aniso_U_23
_atom_site_aniso_U_13
_atom_site_aniso_U_12
I1 0.02432(17) 0.01501(14) 0.01738(15) -0.00329(11) 0.00792(12) -0.00091(11)
Pd1 0.01575(18) 0.01277(16) 0.01518(17) -0.00131(12) 0.00688(14) 0.00017(12)
P1 0.0171(6) 0.0139(5) 0.0158(6) 0.0002(4) 0.0079(5) 0.0002(4)
P2 0.0174(6) 0.0132(5) 0.0159(6) -0.0010(4) 0.0070(5) -0.0012(4)
O1 0.033(2) 0.058(2) 0.052(2) 0.0051(19) 0.030(2) 0.0098(17)
O2 0.0257(19) 0.049(2) 0.035(2) -0.0010(17) 0.0023(17) 0.0149(16)
N1 0.020(2) 0.030(2) 0.034(2) -0.0076(18) 0.0086(19) 0.0019(16)
C10 0.018(2) 0.018(2) 0.016(2) -0.0051(17) 0.0095(19) -0.0033(16)
C11 0.024(2) 0.020(2) 0.017(2) -0.0036(18) 0.009(2) -0.0007(17)
C12 0.018(2) 0.024(2) 0.022(2) -0.0027(18) 0.007(2) -0.0038(17)
C13 0.023(2) 0.023(2) 0.023(2) -0.0011(19) 0.011(2) -0.0074(18)
C14 0.022(2) 0.016(2) 0.020(2) 0.0023(17) 0.0057(19) -0.0004(17)
C15 0.018(2) 0.016(2) 0.020(2) -0.0033(17) 0.0112(19) -0.0012(16)
C20 0.019(2) 0.020(2) 0.019(2) 0.0021(18) 0.0090(19) -0.0039(17)
C21 0.021(2) 0.018(2) 0.021(2) -0.0007(17) 0.0112(19) -0.0039(17)
C22 0.029(3) 0.015(2) 0.028(3) -0.0037(18) 0.018(2) 0.0017(18)
C23 0.034(3) 0.020(2) 0.029(3) 0.0052(19) 0.015(2) 0.0093(19)
C24 0.029(3) 0.026(2) 0.016(2) 0.0009(18) 0.003(2) 0.0008(19)
C25 0.023(2) 0.018(2) 0.023(2) -0.0027(18) 0.011(2) -0.0034(17)
C30 0.017(2) 0.0138(19) 0.013(2) 0.0019(16) 0.0046(17) 0.0048(15)
C31 0.024(2) 0.017(2) 0.018(2) -0.0009(17) 0.0105(19) -0.0001(17)
C32 0.025(2) 0.018(2) 0.022(2) -0.0039(18) 0.007(2) 0.0037(17)
C33 0.022(2) 0.028(2) 0.019(2) -0.0016(19) 0.013(2) -0.0013(18)
C34 0.020(2) 0.021(2) 0.019(2) 0.0020(18) 0.0099(19) -0.0031(17)
C35 0.015(2) 0.0149(19) 0.015(2) 0.0033(16) 0.0047(18) 0.0027(16)
C40 0.024(2) 0.0103(19) 0.017(2) -0.0041(16) 0.0082(19) -0.0018(16)
C41 0.024(2) 0.020(2) 0.022(2) -0.0008(18) 0.008(2) -0.0009(18)
C42 0.037(3) 0.023(2) 0.018(2) 0.0017(18) 0.003(2) 0.004(2)
C43 0.026(3) 0.020(2) 0.034(3) -0.004(2) 0.000(2) 0.0032(19)
C44 0.018(2) 0.019(2) 0.041(3) -0.007(2) 0.009(2) -0.0037(18)
C45 0.024(2) 0.017(2) 0.023(2) -0.0032(18) 0.007(2) -0.0046(18)
C50 0.017(2) 0.015(2) 0.028(2) -0.0002(18) 0.013(2) 0.0007(16)
C51 0.021(2) 0.019(2) 0.026(2) -0.0020(18) 0.014(2) -0.0023(17)
C52 0.022(2) 0.015(2) 0.033(3) -0.0044(19) 0.012(2) -0.0029(17)
C53 0.026(3) 0.015(2) 0.043(3) 0.006(2) 0.017(2) 0.0034(18)
C54 0.028(3) 0.033(3) 0.028(3) 0.011(2) 0.013(2) 0.003(2)
C55 0.020(2) 0.021(2) 0.027(3) 0.0036(19) 0.011(2) 0.0013(18)
C60 0.015(2) 0.019(2) 0.019(2) -0.0016(17) 0.0060(19) 0.0013(16)
C61 0.021(2) 0.017(2) 0.022(2) -0.0027(18) 0.008(2) 0.0012(17)
C62 0.023(3) 0.030(3) 0.023(2) -0.003(2) 0.005(2) 0.0094(19)
C63 0.030(3) 0.023(2) 0.038(3) -0.008(2) 0.004(2) 0.006(2)
C64 0.039(3) 0.012(2) 0.043(3) -0.002(2) 0.010(3) 0.0024(19)
C65 0.026(3) 0.024(2) 0.026(3) -0.0019(19) 0.010(2) 0.0011(18)
C70 0.021(2) 0.0124(19) 0.020(2) -0.0012(17) 0.0087(19) -0.0007(16)
C71 0.018(2) 0.016(2) 0.025(2) 0.0009(18) 0.0101(19) -0.0001(17)
C72 0.022(2) 0.017(2) 0.025(2) 0.0037(18) 0.004(2) -0.0008(17)
C73 0.032(3) 0.021(2) 0.015(2) 0.0029(18) 0.008(2) 0.0016(19)
C74 0.037(3) 0.014(2) 0.023(2) -0.0008(18) 0.018(2) -0.0008(18)
C75 0.021(2) 0.015(2) 0.021(2) -0.0019(17) 0.0092(19) 0.0008(17)
C80 0.021(2) 0.015(2) 0.020(2) -0.0062(17) 0.0069(19) -0.0043(16)
C81 0.020(2) 0.025(2) 0.022(2) 0.0037(19) 0.009(2) 0.0032(18)
C82 0.026(3) 0.030(2) 0.025(3) -0.002(2) 0.014(2) -0.0042(19)
C83 0.015(2) 0.021(2) 0.027(2) -0.0090(19) 0.006(2) -0.0005(17)
C84 0.020(2) 0.015(2) 0.022(2) -0.0035(17) 0.0029(19) 0.0013(17)
C85 0.014(2) 0.022(2) 0.018(2) 0.0005(17) 0.0047(19) -0.0046(17)
B1 0.020(3) 0.022(2) 0.015(2) -0.0016(19) 0.015(2) -0.0063(19)
C100 0.035(3) 0.043(3) 0.054(4) -0.003(3) 0.014(3) 0.000(2)
C101 0.067(4) 0.061(4) 0.062(4) -0.026(4) 0.047(4) -0.029(3)
C102 0.069(5) 0.108(6) 0.026(3) -0.009(4) 0.022(3) -0.049(4)
C103 0.037(3) 0.066(4) 0.044(4) 0.017(3) 0.008(3) -0.007(3)
C104 0.042(3) 0.044(3) 0.047(4) -0.005(3) 0.027(3) 0.000(3)
C105 0.046(4) 0.050(3) 0.029(3) -0.006(3) 0.009(3) 0.001(3)
C90 0.036(3) 0.049(3) 0.025(3) 0.008(2) 0.016(2) 0.009(2)
C91 0.032(3) 0.034(3) 0.031(3) 0.004(2) 0.006(2) -0.005(2)
C92 0.052(4) 0.033(3) 0.024(3) 0.002(2) 0.007(3) 0.019(2)
C93 0.036(3) 0.064(4) 0.032(3) 0.016(3) 0.020(3) 0.015(3)
C94 0.042(3) 0.050(3) 0.043(3) 0.002(3) 0.016(3) -0.012(3)
C95 0.058(4) 0.035(3) 0.030(3) -0.006(2) 0.015(3) -0.006(3)
C110 0.030(3) 0.044(3) 0.042(3) -0.010(3) 0.011(3) -0.013(2)
C111 0.039(3) 0.031(3) 0.033(3) 0.002(2) 0.006(3) -0.004(2)
C112 0.040(3) 0.041(3) 0.032(3) 0.004(2) 0.011(3) -0.014(2)
C113 0.036(3) 0.048(3) 0.034(3) -0.003(2) 0.011(3) -0.011(2)
C114 0.033(3) 0.034(3) 0.036(3) 0.003(2) 0.007(2) -0.003(2)
C115 0.036(3) 0.035(3) 0.040(3) 0.001(2) 0.011(3) -0.017(2)

loop_
_atom_type_symbol
_atom_type_description
_atom_type_scat_dispersion_real
_atom_type_scat_dispersion_imag
_atom_type_scat_source
C C 0.0033 0.0016 'International Tables Vol C Tables 4.2.6.8 and 6.1.1.4'
H H 0.0000 0.0000 'International Tables Vol C Tables 4.2.6.8 and 6.1.1.4'
B B 0.0013 0.0007 'International Tables Vol C Tables 4.2.6.8 and 6.1.1.4'
I I -0.4742 1.8119 'International Tables Vol C Tables 4.2.6.8 and 6.1.1.4'
N N 0.0061 0.0033 'International Tables Vol C Tables 4.2.6.8 and 6.1.1.4'
O O 0.0106 0.0060 'International Tables Vol C Tables 4.2.6.8 and 6.1.1.4'
P P 0.1023 0.0942 'International Tables Vol C Tables 4.2.6.8 and 6.1.1.4'
Pd Pd -0.9988 1.0072 'International Tables Vol C Tables 4.2.6.8 and 6.1.1.4'

loop_
_geom_angle_atom_site_label_1
_geom_angle_atom_site_label_2
_geom_angle_atom_site_label_3
_geom_angle
P1 Pd1 I1 90.22(3)
P2 Pd1 I1 171.38(3)
P2 Pd1 P1 98.02(4)
C80 Pd1 I1 84.85(11)
C80 Pd1 P1 169.09(12)
C80 Pd1 P2 87.45(11)
C10 P1 Pd1 104.90(14)
C10 P1 C60 102.74(18)
C10 P1 C70 110.61(19)
C60 P1 Pd1 124.13(13)
C60 P1 C70 100.50(18)
C70 P1 Pd1 113.31(14)
C30 P2 Pd1 107.54(13)
C30 P2 C40 103.03(18)
C30 P2 C50 112.05(18)
C40 P2 Pd1 120.93(13)
C50 P2 Pd1 112.47(14)
C50 P2 C40 100.44(18)
O1 N1 C83 118.7(4)
O2 N1 O1 123.4(4)
O2 N1 C83 117.9(4)
C11 C10 P1 124.8(3)
C11 C10 C15 120.2(4)
C15 C10 P1 115.0(3)
C10 C11 H11 119.5
C12 C11 C10 121.0(4)
C12 C11 H11 119.5
C11 C12 H12 120.4
C13 C12 C11 119.3(4)
C13 C12 H12 120.4
C12 C13 H13 120.0
C14 C13 C12 119.9(4)
C14 C13 H13 120.0
C13 C14 H14 118.8
C13 C14 C15 122.5(4)
C15 C14 H14 118.8
C10 C15 B1 125.7(4)
C14 C15 C10 117.0(4)
C14 C15 B1 116.8(4)
C21 C20 B1 121.1(4)
C25 C20 C21 117.1(4)
C25 C20 B1 121.6(4)
C20 C21 H21 119.2
C22 C21 C20 121.7(4)
C22 C21 H21 119.2
C21 C22 H22 120.1
C23 C22 C21 119.8(4)
C23 C22 H22 120.1
C22 C23 H23 120.1
C22 C23 C24 119.8(4)
C24 C23 H23 120.1
C23 C24 H24 119.6
C23 C24 C25 120.7(4)
C25 C24 H24 119.6
C20 C25 H25 119.6
C24 C25 C20 120.9(4)
C24 C25 H25 119.6
C31 C30 P2 122.0(3)
C35 C30 P2 116.3(3)
C35 C30 C31 121.6(4)
C30 C31 H31 120.2
C32 C31 C30 119.6(4)
C32 C31 H31 120.2
C31 C32 H32 120.1
C31 C32 C33 119.9(4)
C33 C32 H32 120.1
C32 C33 H33 120.0
C34 C33 C32 120.0(4)
C34 C33 H33 120.0
C33 C34 H34 119.0
C33 C34 C35 122.0(4)
C35 C34 H34 119.0
C30 C35 C34 116.7(4)
C30 C35 B1 128.5(4)
C34 C35 B1 114.7(3)
C41 C40 P2 122.2(3)
C41 C40 C45 117.9(4)
C45 C40 P2 119.9(3)
C40 C41 H41 119.7
C42 C41 C40 120.6(4)
C42 C41 H41 119.7
C41 C42 H42 119.7
C43 C42 C41 120.6(4)
C43 C42 H42 119.7
C42 C43 H43 120.4
C42 C43 C44 119.2(4)
C44 C43 H43 120.4
C43 C44 H44 119.8
C45 C44 C43 120.5(4)
C45 C44 H44 119.8
C40 C45 H45 119.4
C44 C45 C40 121.3(4)
C44 C45 H45 119.4
C51 C50 P2 121.2(3)
C55 C50 P2 119.6(3)
C55 C50 C51 118.9(4)
C50 C51 H51 119.7
C52 C51 C50 120.7(4)
C52 C51 H51 119.7
C51 C52 H52 120.3
C53 C52 C51 119.4(4)
C53 C52 H52 120.3
C52 C53 H53 119.4
C52 C53 C54 121.1(4)
C54 C53 H53 119.4
C53 C54 H54 120.3
C53 C54 C55 119.4(4)
C55 C54 H54 120.3
C50 C55 H55 119.8
C54 C55 C50 120.5(4)
C54 C55 H55 119.8
C61 C60 P1 121.2(3)
C65 C60 P1 119.7(3)
C65 C60 C61 119.1(4)
C60 C61 H61 120.0
C62 C61 C60 120.0(4)
C62 C61 H61 120.0
C61 C62 H62 119.7
C63 C62 C61 120.6(4)
C63 C62 H62 119.7
C62 C63 H63 120.0
C62 C63 C64 120.0(4)
C64 C63 H63 120.0
C63 C64 H64 120.0
C63 C64 C65 120.0(4)
C65 C64 H64 120.0
C60 C65 H65 119.8
C64 C65 C60 120.3(4)
C64 C65 H65 119.8
C71 C70 P1 121.1(3)
C75 C70 P1 120.3(3)
C75 C70 C71 118.6(4)
C70 C71 H71 119.9
C72 C71 C70 120.2(4)
C72 C71 H71 119.9
C71 C72 H72 119.9
C73 C72 C71 120.1(4)
C73 C72 H72 119.9
C72 C73 H73 120.0
C74 C73 C72 120.0(4)
C74 C73 H73 120.0
C73 C74 H74 119.9
C73 C74 C75 120.1(4)
C75 C74 H74 119.9
C70 C75 H75 119.6
C74 C75 C70 120.9(4)
C74 C75 H75 119.6
C81 C80 Pd1 113.5(3)
C85 C80 Pd1 128.3(3)
C85 C80 C81 118.2(4)
C80 C81 H81 119.1
C82 C81 C80 121.7(4)
C82 C81 H81 119.1
C81 C82 H82 120.9
C81 C82 C83 118.1(4)
C83 C82 H82 120.9
C82 C83 N1 117.9(4)
C84 C83 N1 120.0(4)
C84 C83 C82 122.1(4)
C83 C84 H84 120.8
C83 C84 C85 118.5(4)
C85 C84 H84 120.8
C80 C85 C84 121.4(4)
C80 C85 H85 119.3
C84 C85 H85 119.3
C15 B1 C35 116.0(3)
C20 B1 C15 118.3(4)
C20 B1 C35 120.1(4)
C101 C100 H100 120.3
C105 C100 H100 120.3
C105 C100 C101 119.3(6)
C100 C101 H101 120.3
C100 C101 C102 119.5(6)
C102 C101 H101 120.2
C101 C102 H102 119.8
C103 C102 C101 120.5(5)
C103 C102 H102 119.8
C102 C103 H103 120.4
C104 C103 C102 119.2(6)
C104 C103 H103 120.4
C103 C104 H104 119.6
C103 C104 C105 120.8(5)
C105 C104 H104 119.6
C100 C105 H105 119.7
C104 C105 C100 120.6(5)
C104 C105 H105 119.7
C91 C90 H90 120.2
C95 C90 H90 120.2
C95 C90 C91 119.6(5)
C90 C91 H91 120.0
C90 C91 C92 120.0(5)
C92 C91 H91 120.0
C91 C92 H92 120.4
C93 C92 C91 119.2(5)
C93 C92 H92 120.4
C92 C93 H93 119.9
C94 C93 C92 120.1(5)
C94 C93 H93 119.9
C93 C94 H94 119.6
C93 C94 C95 120.7(5)
C95 C94 H94 119.6
C90 C95 H95 119.8
C94 C95 C90 120.4(5)
C94 C95 H95 119.8
C111 C110 H110 119.8
C115 C110 H110 119.8
C115 C110 C111 120.3(5)
C110 C111 H111 119.7
C112 C111 C110 120.6(5)
C112 C111 H111 119.7
C111 C112 H112 120.3
C111 C112 C113 119.3(5)
C113 C112 H112 120.3
C112 C113 H113 119.8
C114 C113 C112 120.3(5)
C114 C113 H113 119.8
C113 C114 H114 120.3
C113 C114 C115 119.4(5)
C115 C114 H114 120.3
C110 C115 C114 120.0(5)
C110 C115 H115 120.0
C114 C115 H115 120.0

loop_
_geom_bond_atom_site_label_1
_geom_bond_atom_site_label_2
_geom_bond_distance
I1 Pd1 2.6702(5)
Pd1 P1 2.3987(12)
Pd1 P2 2.2724(11)
Pd1 C80 2.043(4)
P1 C10 1.818(4)
P1 C60 1.831(4)
P1 C70 1.838(4)
P2 C30 1.819(4)
P2 C40 1.830(4)
P2 C50 1.825(4)
O1 N1 1.227(5)
O2 N1 1.226(5)
N1 C83 1.469(5)
C10 C11 1.401(6)
C10 C15 1.406(6)
C11 H11 0.9500
C11 C12 1.384(6)
C12 H12 0.9500
C12 C13 1.382(6)
C13 H13 0.9500
C13 C14 1.381(6)
C14 H14 0.9500
C14 C15 1.402(5)
C15 B1 1.599(6)
C20 C21 1.411(5)
C20 C25 1.400(6)
C20 B1 1.564(6)
C21 H21 0.9500
C21 C22 1.393(6)
C22 H22 0.9500
C22 C23 1.381(6)
C23 H23 0.9500
C23 C24 1.381(6)
C24 H24 0.9500
C24 C25 1.396(6)
C25 H25 0.9500
C30 C31 1.404(5)
C30 C35 1.403(5)
C31 H31 0.9500
C31 C32 1.386(6)
C32 H32 0.9500
C32 C33 1.394(6)
C33 H33 0.9500
C33 C34 1.378(6)
C34 H34 0.9500
C34 C35 1.411(6)
C35 B1 1.604(6)
C40 C41 1.397(6)
C40 C45 1.398(6)
C41 H41 0.9500
C41 C42 1.393(6)
C42 H42 0.9500
C42 C43 1.385(6)
C43 H43 0.9500
C43 C44 1.387(6)
C44 H44 0.9500
C44 C45 1.380(6)
C45 H45 0.9500
C50 C51 1.397(6)
C50 C55 1.396(6)
C51 H51 0.9500
C51 C52 1.390(6)
C52 H52 0.9500
C52 C53 1.380(6)
C53 H53 0.9500
C53 C54 1.384(6)
C54 H54 0.9500
C54 C55 1.391(6)
C55 H55 0.9500
C60 C61 1.398(6)
C60 C65 1.396(6)
C61 H61 0.9500
C61 C62 1.391(6)
C62 H62 0.9500
C62 C63 1.373(6)
C63 H63 0.9500
C63 C64 1.390(7)
C64 H64 0.9500
C64 C65 1.390(6)
C65 H65 0.9500
C70 C71 1.405(6)
C70 C75 1.391(6)
C71 H71 0.9500
C71 C72 1.391(6)
C72 H72 0.9500
C72 C73 1.389(6)
C73 H73 0.9500
C73 C74 1.378(6)
C74 H74 0.9500
C74 C75 1.390(6)
C75 H75 0.9500
C80 C81 1.403(6)
C80 C85 1.384(6)
C81 H81 0.9500
C81 C82 1.379(6)
C82 H82 0.9500
C82 C83 1.385(6)
C83 C84 1.383(6)
C84 H84 0.9500
C84 C85 1.389(6)
C85 H85 0.9500
C100 H100 0.9500
C100 C101 1.379(8)
C100 C105 1.374(7)
C101 H101 0.9500
C101 C102 1.390(9)
C102 H102 0.9500
C102 C103 1.377(9)
C103 H103 0.9500
C103 C104 1.362(7)
C104 H104 0.9500
C104 C105 1.372(7)
C105 H105 0.9500
C90 H90 0.9500
C90 C91 1.387(7)
C90 C95 1.373(7)
C91 H91 0.9500
C91 C92 1.388(7)
C92 H92 0.9500
C92 C93 1.387(7)
C93 H93 0.9500
C93 C94 1.363(7)
C94 H94 0.9500
C94 C95 1.367(7)
C95 H95 0.9500
C110 H110 0.9500
C110 C111 1.382(7)
C110 C115 1.372(7)
C111 H111 0.9500
C111 C112 1.368(7)
C112 H112 0.9500
C112 C113 1.396(7)
C113 H113 0.9500
C113 C114 1.384(6)
C114 H114 0.9500
C114 C115 1.389(7)
C115 H115 0.9500

loop_
_geom_torsion_atom_site_label_1
_geom_torsion_atom_site_label_2
_geom_torsion_atom_site_label_3
_geom_torsion_atom_site_label_4
_geom_torsion
Pd1 P1 C10 C11 -149.5(3)
Pd1 P1 C10 C15 32.2(3)
Pd1 P1 C60 C61 -101.4(3)
Pd1 P1 C60 C65 76.1(4)
Pd1 P1 C70 C71 177.3(3)
Pd1 P1 C70 C75 -4.2(4)
Pd1 P2 C30 C31 -153.8(3)
Pd1 P2 C30 C35 30.2(3)
Pd1 P2 C40 C41 -108.4(3)
Pd1 P2 C40 C45 72.1(3)
Pd1 P2 C50 C51 -169.5(3)
Pd1 P2 C50 C55 4.3(4)
Pd1 C80 C81 C82 -177.7(3)
Pd1 C80 C85 C84 179.1(3)
P1 C10 C11 C12 -177.1(3)
P1 C10 C15 C14 178.0(3)
P1 C10 C15 B1 6.8(5)
P1 C60 C61 C62 176.1(3)
P1 C60 C65 C64 -177.2(3)
P1 C70 C71 C72 -177.9(3)
P1 C70 C75 C74 179.3(3)
P2 C30 C31 C32 -173.4(3)
P2 C30 C35 C34 172.8(3)
P2 C30 C35 B1 -9.7(6)
P2 C40 C41 C42 -178.9(3)
P2 C40 C45 C44 178.7(3)
P2 C50 C51 C52 174.9(3)
P2 C50 C55 C54 -175.1(3)
O1 N1 C83 C82 -17.1(6)
O1 N1 C83 C84 164.3(4)
O2 N1 C83 C82 164.7(4)
O2 N1 C83 C84 -13.9(6)
N1 C83 C84 C85 -178.8(4)
C10 P1 C60 C61 16.7(4)
C10 P1 C60 C65 -165.7(3)
C10 P1 C70 C71 59.8(4)
C10 P1 C70 C75 -121.6(3)
C10 C11 C12 C13 -0.8(6)
C10 C15 B1 C20 -139.2(4)
C10 C15 B1 C35 67.1(5)
C11 C10 C15 C14 -0.3(6)
C11 C10 C15 B1 -171.5(4)
C11 C12 C13 C14 -0.2(6)
C12 C13 C14 C15 0.9(6)
C13 C14 C15 C10 -0.7(6)
C13 C14 C15 B1 171.4(4)
C14 C15 B1 C20 49.5(5)
C14 C15 B1 C35 -104.1(4)
C15 C10 C11 C12 1.0(6)
C20 C21 C22 C23 1.3(6)
C21 C20 C25 C24 2.3(6)
C21 C20 B1 C15 29.3(6)
C21 C20 B1 C35 -178.2(4)
C21 C22 C23 C24 -0.1(7)
C22 C23 C24 C25 0.1(7)
C23 C24 C25 C20 -1.2(7)
C25 C20 C21 C22 -2.3(6)
C25 C20 B1 C15 -145.2(4)
C25 C20 B1 C35 7.3(6)
C30 P2 C40 C41 11.6(4)
C30 P2 C40 C45 -168.0(3)
C30 P2 C50 C51 69.2(4)
C30 P2 C50 C55 -117.0(3)
C30 C31 C32 C33 0.8(6)
C30 C35 B1 C15 -114.1(4)
C30 C35 B1 C20 92.8(5)
C31 C30 C35 C34 -3.1(6)
C31 C30 C35 B1 174.3(4)
C31 C32 C33 C34 -3.1(6)
C32 C33 C34 C35 2.3(6)
C33 C34 C35 C30 0.8(6)
C33 C34 C35 B1 -177.0(4)
C34 C35 B1 C15 63.4(5)
C34 C35 B1 C20 -89.7(5)
C35 C30 C31 C32 2.3(6)
C40 P2 C30 C31 77.4(3)
C40 P2 C30 C35 -98.5(3)
C40 P2 C50 C51 -39.6(4)
C40 P2 C50 C55 134.3(3)
C40 C41 C42 C43 -0.5(6)
C41 C40 C45 C44 -0.9(6)
C41 C42 C43 C44 0.5(6)
C42 C43 C44 C45 -0.7(6)
C43 C44 C45 C40 0.9(6)
C45 C40 C41 C42 0.7(6)
C50 P2 C30 C31 -29.8(4)
C50 P2 C30 C35 154.3(3)
C50 P2 C40 C41 127.3(3)
C50 P2 C40 C45 -52.2(3)
C50 C51 C52 C53 -0.8(6)
C51 C50 C55 C54 -1.2(6)
C51 C52 C53 C54 0.8(6)
C52 C53 C54 C55 -0.9(7)
C53 C54 C55 C50 1.1(6)
C55 C50 C51 C52 1.0(6)
C60 P1 C10 C11 79.5(4)
C60 P1 C10 C15 -98.7(3)
C60 P1 C70 C71 -48.2(4)
C60 P1 C70 C75 130.4(3)
C60 C61 C62 C63 0.8(6)
C61 C60 C65 C64 0.5(6)
C61 C62 C63 C64 0.8(7)
C62 C63 C64 C65 -1.8(7)
C63 C64 C65 C60 1.1(7)
C65 C60 C61 C62 -1.5(6)
C70 P1 C10 C11 -27.0(4)
C70 P1 C10 C15 154.7(3)
C70 P1 C60 C61 130.8(3)
C70 P1 C60 C65 -51.6(4)
C70 C71 C72 C73 -1.8(6)
C71 C70 C75 C74 -2.0(6)
C71 C72 C73 C74 -1.6(6)
C72 C73 C74 C75 3.1(6)
C73 C74 C75 C70 -1.3(6)
C75 C70 C71 C72 3.5(6)
C80 C81 C82 C83 -0.6(6)
C81 C80 C85 C84 0.7(6)
C81 C82 C83 N1 -179.7(4)
C81 C82 C83 C84 -1.2(6)
C82 C83 C84 C85 2.7(6)
C83 C84 C85 C80 -2.4(6)
C85 C80 C81 C82 0.9(6)
B1 C20 C21 C22 -177.1(4)
B1 C20 C25 C24 177.0(4)
C100 C101 C102 C103 1.4(9)
C101 C100 C105 C104 0.2(8)
C101 C102 C103 C104 -2.2(9)
C102 C103 C104 C105 2.0(8)
C103 C104 C105 C100 -1.0(8)
C105 C100 C101 C102 -0.3(9)
C90 C91 C92 C93 -0.6(7)
C91 C90 C95 C94 -0.9(8)
C91 C92 C93 C94 0.7(8)
C92 C93 C94 C95 -0.9(8)
C93 C94 C95 C90 1.0(8)
C95 C90 C91 C92 0.7(7)
C110 C111 C112 C113 -0.7(8)
C111 C110 C115 C114 -1.0(8)
C111 C112 C113 C114 1.3(8)
C112 C113 C114 C115 -1.7(8)
C113 C114 C115 C110 1.6(8)
C115 C110 C111 C112 0.6(8)
